data_7061140
loop_
_publ_author_name
'Fang, Bin'
'Zhang, Beilin'
'Zhai, Rongxiu'
'Wang, Limin'
'Ding, Yang'
'Li, Huizi'
'Bai, Hua'
'Wang, Zhenhua'
'Peng, Bo'
'Li, Lin'
'Fu, Li'

_publ_section_title
;
 Two-photon fluorescence imaging of mitochondrial viscosity with
 water-soluble pyridinium inner salts
;
_journal_issue 5
_journal_name_full 'New Journal of Chemistry'
_journal_page_first 2487
_journal_page_last 2494
_journal_paper_doi 10.1039/D1NJ05020F
_journal_volume 46
_journal_year 2022
_chemical_formula_sum 'C20 H28 N2 O6 S'
_chemical_formula_weight 424.50
_space_group_IT_number 14
_space_group_name_Hall '-P 2ybc'
_space_group_name_H-M_alt 'P 1 21/c 1'
_atom_sites_solution_hydrogens geom
_atom_sites_solution_primary direct
_atom_sites_solution_secondary difmap
_audit_creation_method SHELXL-97
_audit_update_record
;
2017-02-27 deposited with the CCDC.	2021-12-01 downloaded from the CCDC.
;
_cell_angle_alpha 90.00
_cell_angle_beta 100.752(4)
_cell_angle_gamma 90.00
_cell_formula_units_Z 4
_cell_length_a 17.617(5)
_cell_length_b 13.441(5)
_cell_length_c 8.825(3)
_cell_measurement_reflns_used 4320
_cell_measurement_temperature 296(2)
_cell_measurement_theta_max 24.9265
_cell_measurement_theta_min 2.3535
_cell_volume 2053.0(12)
_computing_structure_refinement 'SHELXL-97 (Sheldrick, 1997)'
_computing_structure_solution 'SHELXS-97 (Sheldrick, 1990)'
_diffrn_ambient_temperature 296(2)
_diffrn_measured_fraction_theta_full 0.997
_diffrn_measured_fraction_theta_max 0.997
_diffrn_radiation_monochromator graphite
_diffrn_radiation_source 'fine-focus sealed tube'
_diffrn_radiation_type MoK\a
_diffrn_radiation_wavelength 0.71073
_diffrn_reflns_av_R_equivalents 0.0322
_diffrn_reflns_av_sigmaI/netI 0.0299
_diffrn_reflns_limit_h_max 21
_diffrn_reflns_limit_h_min -21
_diffrn_reflns_limit_k_max 15
_diffrn_reflns_limit_k_min -16
_diffrn_reflns_limit_l_max 10
_diffrn_reflns_limit_l_min -10
_diffrn_reflns_number 14908
_diffrn_reflns_theta_full 25.50
_diffrn_reflns_theta_max 25.50
_diffrn_reflns_theta_min 1.18
_exptl_absorpt_coefficient_mu 0.198
_exptl_absorpt_correction_T_max 0.9634
_exptl_absorpt_correction_T_min 0.9560
_exptl_absorpt_correction_type none
_exptl_crystal_density_diffrn 1.373
_exptl_crystal_density_method 'not measured'
_exptl_crystal_F_000 904
_exptl_crystal_size_max 0.23
_exptl_crystal_size_mid 0.21
_exptl_crystal_size_min 0.19
_refine_diff_density_max 0.448
_refine_diff_density_min -0.393
_refine_diff_density_rms 0.064
_refine_ls_extinction_method none
_refine_ls_goodness_of_fit_ref 1.091
_refine_ls_hydrogen_treatment mixed
_refine_ls_matrix_type full
_refine_ls_number_parameters 264
_refine_ls_number_reflns 3809
_refine_ls_number_restraints 0
_refine_ls_restrained_S_all 1.091
_refine_ls_R_factor_all 0.0640
_refine_ls_R_factor_gt 0.0488
_refine_ls_shift/su_max 0.083
_refine_ls_shift/su_mean 0.002
_refine_ls_structure_factor_coef Fsqd
_refine_ls_weighting_details 'calc w=1/[\s^2^(Fo^2^)+(0.0711P)^2^+1.6210P] where P=(Fo^2^+2Fc^2^)/3'
_refine_ls_weighting_scheme calc
_refine_ls_wR_factor_gt 0.1409
_refine_ls_wR_factor_ref 0.1563
_reflns_number_gt 2981
_reflns_number_total 3809
_reflns_threshold_expression >2sigma(I)
_cod_data_source_file d1nj05020f2.cif
_cod_data_source_block 1
_cod_depositor_comments 'Adding full bibliography for 7061140.cif.'
_cod_database_code 7061140

loop_
_symmetry_equiv_pos_as_xyz
'x, y, z'
'-x, y+1/2, -z+1/2'
'-x, -y, -z'
'x, -y-1/2, z-1/2'

loop_
_atom_site_label
_atom_site_type_symbol
_atom_site_fract_x
_atom_site_fract_y
_atom_site_fract_z
_atom_site_U_iso_or_equiv
_atom_site_adp_type
_atom_site_occupancy
_atom_site_symmetry_multiplicity
_atom_site_calc_flag
_atom_site_refinement_flags
_atom_site_disorder_assembly
_atom_site_disorder_group
C1 C 0.38131(18) 0.5303(2) -0.0240(4) 0.0506(8) Uani 1 1 d . . .
H1A H 0.4345 0.5529 -0.0076 0.061 Uiso 1 1 calc R . .
H1B H 0.3787 0.4671 -0.0779 0.061 Uiso 1 1 calc R . .
C2 C 0.35851(16) 0.5143(2) 0.1303(3) 0.0434(7) Uani 1 1 d . . .
H2A H 0.3042 0.4969 0.1137 0.052 Uiso 1 1 calc R . .
H2B H 0.3875 0.4583 0.1808 0.052 Uiso 1 1 calc R . .
C3 C 0.27302(16) 0.6459(2) 0.3907(4) 0.0463(7) Uani 1 1 d . . .
H3A H 0.3147 0.6506 0.4792 0.056 Uiso 1 1 calc R . .
H3B H 0.2360 0.6979 0.4000 0.056 Uiso 1 1 calc R . .
C4 C 0.30496(15) 0.6631(2) 0.2466(3) 0.0455(7) Uani 1 1 d . . .
H4A H 0.2643 0.6515 0.1579 0.055 Uiso 1 1 calc R . .
H4B H 0.3205 0.7322 0.2438 0.055 Uiso 1 1 calc R . .
C5 C 0.44315(15) 0.6193(2) 0.3188(3) 0.0390(6) Uani 1 1 d . . .
C6 C 0.45687(17) 0.7044(2) 0.4128(4) 0.0479(7) Uani 1 1 d . . .
H6 H 0.4171 0.7500 0.4127 0.057 Uiso 1 1 calc R . .
C7 C 0.52734(16) 0.7216(2) 0.5043(4) 0.0461(7) Uani 1 1 d . . .
H7 H 0.5343 0.7785 0.5651 0.055 Uiso 1 1 calc R . .
C8 C 0.58944(14) 0.6555(2) 0.5086(3) 0.0371(6) Uani 1 1 d . . .
C9 C 0.57647(15) 0.5726(2) 0.4125(3) 0.0378(6) Uani 1 1 d . . .
H9 H 0.6166 0.5278 0.4117 0.045 Uiso 1 1 calc R . .
C10 C 0.50626(16) 0.5548(2) 0.3190(3) 0.0398(6) Uani 1 1 d . . .
H10 H 0.5003 0.4994 0.2548 0.048 Uiso 1 1 calc R . .
C11 C 0.66379(15) 0.6691(2) 0.6104(3) 0.0381(6) Uani 1 1 d . . .
H11 H 0.6982 0.6162 0.6162 0.046 Uiso 1 1 calc R . .
C12 C 0.68843(15) 0.7483(2) 0.6961(3) 0.0392(6) Uani 1 1 d . . .
H12 H 0.6560 0.8034 0.6871 0.047 Uiso 1 1 calc R . .
C13 C 0.76143(15) 0.7558(2) 0.8021(3) 0.0351(6) Uani 1 1 d . . .
C14 C 0.81076(15) 0.6747(2) 0.8459(3) 0.0393(6) Uani 1 1 d . . .
H14 H 0.7976 0.6124 0.8031 0.047 Uiso 1 1 calc R . .
C15 C 0.87810(16) 0.6860(2) 0.9510(3) 0.0400(6) Uani 1 1 d . . .
H15 H 0.9098 0.6312 0.9793 0.048 Uiso 1 1 calc R . .
C16 C 0.85283(16) 0.8552(2) 0.9733(3) 0.0409(6) Uani 1 1 d . . .
H16 H 0.8675 0.9168 1.0173 0.049 Uiso 1 1 calc R . .
C17 C 0.78582(16) 0.8471(2) 0.8702(3) 0.0415(7) Uani 1 1 d . . .
H17 H 0.7554 0.9033 0.8441 0.050 Uiso 1 1 calc R . .
C18 C 0.97223(16) 0.7880(2) 1.1269(3) 0.0437(7) Uani 1 1 d . . .
H18A H 0.9903 0.7236 1.1682 0.052 Uiso 1 1 calc R . .
H18B H 0.9629 0.8292 1.2118 0.052 Uiso 1 1 calc R . .
C19 C 1.03381(15) 0.8360(2) 1.0520(3) 0.0401(6) Uani 1 1 d . . .
H19A H 1.0150 0.8998 1.0094 0.048 Uiso 1 1 calc R . .
H19B H 1.0428 0.7944 0.9673 0.048 Uiso 1 1 calc R . .
C20 C 1.10996(16) 0.8516(2) 1.1630(3) 0.0447(7) Uani 1 1 d . . .
H20A H 1.1481 0.8750 1.1050 0.054 Uiso 1 1 calc R . .
H20B H 1.1276 0.7880 1.2083 0.054 Uiso 1 1 calc R . .
N1 N 0.37135(13) 0.59965(19) 0.2330(3) 0.0464(6) Uani 1 1 d . . .
N2 N 0.89878(12) 0.77540(17) 1.0135(2) 0.0369(5) Uani 1 1 d . . .
O3 O 1.06460(14) 0.88776(18) 1.4208(2) 0.0624(7) Uani 1 1 d . . .
O4 O 1.06186(12) 1.02234(15) 1.2422(2) 0.0502(5) Uani 1 1 d . . .
O5 O 1.18395(13) 0.96282(19) 1.3819(3) 0.0670(7) Uani 1 1 d . . .
O6 O 0.09138(13) 0.5520(2) 0.2267(3) 0.0675(7) Uani 1 1 d . . .
H6A H 0.0571 0.5817 0.2659 0.101 Uiso 1 1 d R . .
H6B H 0.0866 0.5679 0.1321 0.101 Uiso 1 1 d R . .
S1 S 1.10505(4) 0.93749(5) 1.31373(8) 0.0388(2) Uani 1 1 d . . .
O2 O 0.23640(13) 0.55200(16) 0.3929(3) 0.0553(6) Uani 1 1 d . . .
H2D H 0.2336 0.5375 0.4820 0.083 Uiso 1 1 calc R . .
O1 O 0.33462(14) 0.5997(2) -0.1180(3) 0.0685(7) Uani 1 1 d . . .
H1C H 0.2906 0.5776 -0.1421 0.103 Uiso 1 1 calc R . .

loop_
_atom_site_aniso_label
_atom_site_aniso_U_11
_atom_site_aniso_U_22
_atom_site_aniso_U_33
_atom_site_aniso_U_23
_atom_site_aniso_U_13
_atom_site_aniso_U_12
C1 0.0466(17) 0.0550(19) 0.0479(17) -0.0078(14) 0.0027(14) -0.0070(14)
C2 0.0360(15) 0.0468(17) 0.0443(16) -0.0016(13) -0.0006(12) -0.0076(12)
C3 0.0337(15) 0.0491(18) 0.0545(18) -0.0060(14) 0.0039(13) 0.0063(13)
C4 0.0300(14) 0.0524(18) 0.0497(17) -0.0002(14) -0.0036(12) 0.0024(12)
C5 0.0298(14) 0.0502(17) 0.0362(14) -0.0009(12) 0.0037(11) -0.0015(12)
C6 0.0326(14) 0.0494(18) 0.0586(19) -0.0101(15) 0.0005(13) 0.0064(13)
C7 0.0343(15) 0.0449(16) 0.0561(18) -0.0110(14) 0.0005(13) -0.0009(12)
C8 0.0287(13) 0.0420(15) 0.0395(15) 0.0001(12) 0.0033(11) -0.0011(11)
C9 0.0313(13) 0.0435(15) 0.0386(14) 0.0019(12) 0.0066(11) 0.0049(11)
C10 0.0373(15) 0.0451(16) 0.0368(14) -0.0055(12) 0.0062(12) -0.0017(12)
C11 0.0302(13) 0.0435(15) 0.0401(15) 0.0041(12) 0.0051(11) 0.0022(11)
C12 0.0312(14) 0.0402(15) 0.0444(16) 0.0013(12) 0.0020(12) 0.0023(11)
C13 0.0320(13) 0.0387(14) 0.0351(14) 0.0016(11) 0.0073(11) -0.0007(11)
C14 0.0360(14) 0.0352(14) 0.0447(16) -0.0048(12) 0.0022(12) -0.0030(11)
C15 0.0380(15) 0.0379(15) 0.0410(15) 0.0040(12) -0.0005(12) 0.0029(12)
C16 0.0439(16) 0.0363(15) 0.0413(15) -0.0046(12) 0.0051(12) -0.0046(12)
C17 0.0347(14) 0.0372(15) 0.0511(17) 0.0010(13) 0.0039(12) 0.0020(12)
C18 0.0399(15) 0.0527(17) 0.0342(14) 0.0016(13) -0.0044(12) -0.0062(13)
C19 0.0367(14) 0.0508(17) 0.0323(14) -0.0052(12) 0.0045(11) -0.0001(12)
C20 0.0336(15) 0.0510(17) 0.0486(17) -0.0072(14) 0.0052(12) 0.0054(13)
N1 0.0302(12) 0.0588(16) 0.0474(14) -0.0140(12) 0.0003(10) 0.0006(11)
N2 0.0340(12) 0.0409(13) 0.0334(12) 0.0004(10) 0.0003(9) -0.0037(10)
O3 0.0786(16) 0.0701(15) 0.0385(12) -0.0012(11) 0.0110(11) -0.0212(13)
O4 0.0475(12) 0.0488(12) 0.0527(12) -0.0010(10) 0.0051(10) 0.0059(10)
O5 0.0386(12) 0.0816(17) 0.0715(16) -0.0183(13) -0.0137(11) -0.0039(11)
O6 0.0453(13) 0.107(2) 0.0481(13) 0.0106(13) 0.0040(10) -0.0014(13)
S1 0.0320(4) 0.0468(4) 0.0344(4) -0.0024(3) -0.0025(3) -0.0028(3)
O2 0.0496(13) 0.0506(13) 0.0657(14) 0.0089(11) 0.0106(11) 0.0029(10)
O1 0.0572(15) 0.0831(18) 0.0592(15) 0.0231(13) -0.0044(12) -0.0146(13)

loop_
_atom_type_symbol
_atom_type_description
_atom_type_scat_dispersion_real
_atom_type_scat_dispersion_imag
_atom_type_scat_source
C C 0.0033 0.0016 'International Tables Vol C Tables 4.2.6.8 and 6.1.1.4'
H H 0.0000 0.0000 'International Tables Vol C Tables 4.2.6.8 and 6.1.1.4'
N N 0.0061 0.0033 'International Tables Vol C Tables 4.2.6.8 and 6.1.1.4'
O O 0.0106 0.0060 'International Tables Vol C Tables 4.2.6.8 and 6.1.1.4'
S S 0.1246 0.1234 'International Tables Vol C Tables 4.2.6.8 and 6.1.1.4'

loop_
_geom_angle_atom_site_label_1
_geom_angle_atom_site_label_2
_geom_angle_atom_site_label_3
_geom_angle
_geom_angle_site_symmetry_1
_geom_angle_site_symmetry_3
_geom_angle_publ_flag
O1 C1 C2 113.7(3) . . ?
O1 C1 H1A 108.8 . . ?
C2 C1 H1A 108.8 . . ?
O1 C1 H1B 108.8 . . ?
C2 C1 H1B 108.8 . . ?
H1A C1 H1B 107.7 . . ?
N1 C2 C1 114.5(3) . . ?
N1 C2 H2A 108.6 . . ?
C1 C2 H2A 108.6 . . ?
N1 C2 H2B 108.6 . . ?
C1 C2 H2B 108.6 . . ?
H2A C2 H2B 107.6 . . ?
O2 C3 C4 113.1(3) . . ?
O2 C3 H3A 109.0 . . ?
C4 C3 H3A 109.0 . . ?
O2 C3 H3B 109.0 . . ?
C4 C3 H3B 109.0 . . ?
H3A C3 H3B 107.8 . . ?
N1 C4 C3 114.1(2) . . ?
N1 C4 H4A 108.7 . . ?
C3 C4 H4A 108.7 . . ?
N1 C4 H4B 108.7 . . ?
C3 C4 H4B 108.7 . . ?
H4A C4 H4B 107.6 . . ?
N1 C5 C6 121.4(3) . . ?
N1 C5 C10 121.9(3) . . ?
C6 C5 C10 116.8(2) . . ?
C7 C6 C5 121.5(3) . . ?
C7 C6 H6 119.3 . . ?
C5 C6 H6 119.3 . . ?
C6 C7 C8 121.7(3) . . ?
C6 C7 H7 119.1 . . ?
C8 C7 H7 119.1 . . ?
C9 C8 C7 116.8(2) . . ?
C9 C8 C11 120.2(2) . . ?
C7 C8 C11 123.0(3) . . ?
C10 C9 C8 122.1(3) . . ?
C10 C9 H9 118.9 . . ?
C8 C9 H9 118.9 . . ?
C9 C10 C5 121.1(3) . . ?
C9 C10 H10 119.5 . . ?
C5 C10 H10 119.5 . . ?
C12 C11 C8 127.7(3) . . ?
C12 C11 H11 116.1 . . ?
C8 C11 H11 116.1 . . ?
C11 C12 C13 125.5(3) . . ?
C11 C12 H12 117.3 . . ?
C13 C12 H12 117.3 . . ?
C17 C13 C14 116.0(2) . . ?
C17 C13 C12 120.3(2) . . ?
C14 C13 C12 123.7(2) . . ?
C15 C14 C13 120.9(3) . . ?
C15 C14 H14 119.5 . . ?
C13 C14 H14 119.5 . . ?
N2 C15 C14 120.7(3) . . ?
N2 C15 H15 119.6 . . ?
C14 C15 H15 119.6 . . ?
N2 C16 C17 121.1(3) . . ?
N2 C16 H16 119.4 . . ?
C17 C16 H16 119.4 . . ?
C16 C17 C13 121.3(3) . . ?
C16 C17 H17 119.4 . . ?
C13 C17 H17 119.4 . . ?
N2 C18 C19 111.0(2) . . ?
N2 C18 H18A 109.4 . . ?
C19 C18 H18A 109.4 . . ?
N2 C18 H18B 109.4 . . ?
C19 C18 H18B 109.4 . . ?
H18A C18 H18B 108.0 . . ?
C18 C19 C20 113.3(2) . . ?
C18 C19 H19A 108.9 . . ?
C20 C19 H19A 108.9 . . ?
C18 C19 H19B 108.9 . . ?
C20 C19 H19B 108.9 . . ?
H19A C19 H19B 107.7 . . ?
C19 C20 S1 114.3(2) . . ?
C19 C20 H20A 108.7 . . ?
S1 C20 H20A 108.7 . . ?
C19 C20 H20B 108.7 . . ?
S1 C20 H20B 108.7 . . ?
H20A C20 H20B 107.6 . . ?
C5 N1 C2 121.1(2) . . ?
C5 N1 C4 120.6(2) . . ?
C2 N1 C4 118.4(2) . . ?
C15 N2 C16 119.9(2) . . ?
C15 N2 C18 120.8(2) . . ?
C16 N2 C18 119.2(2) . . ?
H6A O6 H6B 109.5 . . ?
O5 S1 O4 112.42(14) . . ?
O5 S1 O3 112.84(15) . . ?
O4 S1 O3 111.41(14) . . ?
O5 S1 C20 106.68(14) . . ?
O4 S1 C20 106.27(14) . . ?
O3 S1 C20 106.70(15) . . ?
C3 O2 H2D 109.5 . . ?
C1 O1 H1C 109.5 . . ?

loop_
_geom_bond_atom_site_label_1
_geom_bond_atom_site_label_2
_geom_bond_distance
_geom_bond_site_symmetry_2
_geom_bond_publ_flag
C1 O1 1.407(4) . ?
C1 C2 1.506(4) . ?
C1 H1A 0.9700 . ?
C1 H1B 0.9700 . ?
C2 N1 1.453(4) . ?
C2 H2A 0.9700 . ?
C2 H2B 0.9700 . ?
C3 O2 1.419(4) . ?
C3 C4 1.501(4) . ?
C3 H3A 0.9700 . ?
C3 H3B 0.9700 . ?
C4 N1 1.470(4) . ?
C4 H4A 0.9700 . ?
C4 H4B 0.9700 . ?
C5 N1 1.373(3) . ?
C5 C6 1.407(4) . ?
C5 C10 1.409(4) . ?
C6 C7 1.368(4) . ?
C6 H6 0.9300 . ?
C7 C8 1.404(4) . ?
C7 H7 0.9300 . ?
C8 C9 1.393(4) . ?
C8 C11 1.455(4) . ?
C9 C10 1.374(4) . ?
C9 H9 0.9300 . ?
C10 H10 0.9300 . ?
C11 C12 1.331(4) . ?
C11 H11 0.9300 . ?
C12 C13 1.446(4) . ?
C12 H12 0.9300 . ?
C13 C17 1.398(4) . ?
C13 C14 1.403(4) . ?
C14 C15 1.371(4) . ?
C14 H14 0.9300 . ?
C15 N2 1.344(4) . ?
C15 H15 0.9300 . ?
C16 N2 1.350(4) . ?
C16 C17 1.354(4) . ?
C16 H16 0.9300 . ?
C17 H17 0.9300 . ?
C18 N2 1.491(3) . ?
C18 C19 1.516(4) . ?
C18 H18A 0.9700 . ?
C18 H18B 0.9700 . ?
C19 C20 1.521(4) . ?
C19 H19A 0.9700 . ?
C19 H19B 0.9700 . ?
C20 S1 1.776(3) . ?
C20 H20A 0.9700 . ?
C20 H20B 0.9700 . ?
O3 S1 1.449(2) . ?
O4 S1 1.449(2) . ?
O5 S1 1.448(2) . ?
O6 H6A 0.8501 . ?
O6 H6B 0.8500 . ?
O2 H2D 0.8200 . ?
O1 H1C 0.8200 . ?
